data_7030211
loop_
_publ_author_name
'Kano, Naokazu'
'Yamamura, Masaki'
'Meng, Xiangtai'
'Yasuzuka, Takaharu'
'Kawashima, Takayuki'

_publ_section_title
;
 Different coordination modes of 2-(diphenylphosphino)azobenzenes in
 complexation with hard and soft metals.
;
_journal_issue 37
_journal_name_full 'Dalton transactions (Cambridge, England : 2003)'
_journal_page_first 11491
_journal_page_last 11496
_journal_paper_doi 10.1039/c2dt31494k
_journal_volume 41
_journal_year 2012
_chemical_formula_moiety 'C31 H23 N2 O5 P W'
_chemical_formula_sum 'C31 H23 N2 O5 P W'
_chemical_formula_weight 718.33
_chemical_name_systematic
;
?
;
_space_group_IT_number 14
_symmetry_cell_setting monoclinic
_symmetry_space_group_name_Hall '-P 2ybc'
_symmetry_space_group_name_H-M 'P 1 21/c 1'
_atom_sites_solution_hydrogens geom
_atom_sites_solution_primary direct
_atom_sites_solution_secondary difmap
_audit_creation_method SHELXL-97
_cell_angle_alpha 90.00
_cell_angle_beta 104.319(3)
_cell_angle_gamma 90.00
_cell_formula_units_Z 4
_cell_length_a 9.5272(18)
_cell_length_b 21.273(2)
_cell_length_c 14.448(2)
_cell_measurement_reflns_used 9816
_cell_measurement_temperature 120(2)
_cell_measurement_theta_max 27.4835
_cell_measurement_theta_min 3.0088
_cell_volume 2837.2(7)
_computing_cell_refinement 'CrystalClear (Rigaku Corp., 2000)'
_computing_data_collection 'CrystalClear (Rigaku Corp., 2000)'
_computing_data_reduction 'CrystalClear (Rigaku Corp., 2000)'
_computing_structure_refinement 'SHELXL-97 (Sheldrick, 1997)'
_computing_structure_solution 'SHELXS-97 (Sheldrick, 1990)'
_diffrn_ambient_temperature 120(2)
_diffrn_detector_area_resol_mean 14.5666
_diffrn_measured_fraction_theta_full 0.997
_diffrn_measured_fraction_theta_max 0.997
_diffrn_measurement_details
;
scan:
Number of images: 600
Slice: -70.0000 - 110.0000
Image width: 0.3000
Exp time: 20.0000
Rotation axis: Omega
Omega: 0.0000
Chi: 45.0000
Phi: 0.0000
XTD: 45.0881
2theta: 19.9362
scan:
Number of images: 600
Slice: -70.0000 - 110.0000
Image width: 0.3000
Exp time: 20.0000
Rotation axis: Omega
Omega: 0.0000
Chi: 45.0000
Phi: 90.0000
XTD: 45.0881
2theta: 19.9362

;
_diffrn_measurement_device
;
Mercury CCD (2x2 bin mode)
;
_diffrn_measurement_device_details
;
AFC8: Eulerian 3-circle
;
_diffrn_measurement_method dtintegrate.ref
_diffrn_orient_matrix_type d*Trek
_diffrn_orient_matrix_UB_11 -0.0985
_diffrn_orient_matrix_UB_12 -0.0439
_diffrn_orient_matrix_UB_13 -0.0104
_diffrn_orient_matrix_UB_21 -0.0195
_diffrn_orient_matrix_UB_22 0.0425
_diffrn_orient_matrix_UB_23 0.0046
_diffrn_orient_matrix_UB_31 -0.0127
_diffrn_orient_matrix_UB_32 0.0017
_diffrn_orient_matrix_UB_33 -0.0703
_diffrn_radiation_detector CCD
_diffrn_radiation_monochromator graphite
_diffrn_radiation_source 'fine-focus sealed tube'
_diffrn_radiation_type MoK\a
_diffrn_radiation_wavelength 0.71070
_diffrn_reflns_av_R_equivalents 0.0216
_diffrn_reflns_av_sigmaI/netI 0.0281
_diffrn_reflns_limit_h_max 10
_diffrn_reflns_limit_h_min -11
_diffrn_reflns_limit_k_max 25
_diffrn_reflns_limit_k_min -22
_diffrn_reflns_limit_l_max 17
_diffrn_reflns_limit_l_min -17
_diffrn_reflns_number 17582
_diffrn_reflns_reduction_process 'Lp corrections applied'
_diffrn_reflns_theta_full 25.00
_diffrn_reflns_theta_max 25.00
_diffrn_reflns_theta_min 3.01
_exptl_absorpt_coefficient_mu 4.171
_exptl_absorpt_correction_T_max 0.5735
_exptl_absorpt_correction_T_min 0.2555
_exptl_absorpt_correction_type multi-scan
_exptl_absorpt_process_details
;
Jacobson, R. (1998), Rigaku, Private communication
;
_exptl_crystal_colour Orange
_exptl_crystal_density_diffrn 1.682
_exptl_crystal_density_method 'not measured'
_exptl_crystal_description Block
_exptl_crystal_F_000 1408
_exptl_crystal_size_max 0.45
_exptl_crystal_size_mid 0.20
_exptl_crystal_size_min 0.15
_refine_diff_density_max 2.007
_refine_diff_density_min -0.596
_refine_diff_density_rms 0.087
_refine_ls_extinction_method none
_refine_ls_goodness_of_fit_ref 1.090
_refine_ls_hydrogen_treatment riding
_refine_ls_matrix_type full
_refine_ls_number_parameters 363
_refine_ls_number_reflns 4979
_refine_ls_number_restraints 0
_refine_ls_restrained_S_all 1.090
_refine_ls_R_factor_all 0.0221
_refine_ls_R_factor_gt 0.0209
_refine_ls_shift/su_max 0.001
_refine_ls_shift/su_mean 0.000
_refine_ls_structure_factor_coef Fsqd
_refine_ls_weighting_details 'calc w=1/[\s^2^(Fo^2^)+(0.0194P)^2^+3.1998P] where P=(Fo^2^+2Fc^2^)/3'
_refine_ls_weighting_scheme calc
_refine_ls_wR_factor_gt 0.0502
_refine_ls_wR_factor_ref 0.0509
_reflns_number_gt 4750
_reflns_number_total 4979
_reflns_threshold_expression >2sigma(I)
_cod_data_source_file c2dt31494k.txt
_cod_data_source_block wre2
_cod_depositor_comments
;
The following automatic conversions were performed:

'_exptl_absorpt_correction_type' value 'Multi-scan' changed to
'multi-scan' according to
/usr/data/users/saulius/automatic-downloads/retrospective/RSC/lib/dictionaries/cif_core.dic
dictionary named 'cif_core.dic' version 2.4.2 from 2011-04-26.

Automatic conversion script
Id: cif_fix_values 2281 2013-09-26 08:29:07Z andrius 
;
_cod_original_cell_volume 2837.3(7)
_cod_original_sg_symbol_H-M 'P 21/c'
_cod_database_code 7030211

loop_
_symmetry_equiv_pos_as_xyz
'x, y, z'
'-x, y+1/2, -z+1/2'
'-x, -y, -z'
'x, -y-1/2, z-1/2'

loop_
_atom_site_label
_atom_site_type_symbol
_atom_site_fract_x
_atom_site_fract_y
_atom_site_fract_z
_atom_site_U_iso_or_equiv
_atom_site_adp_type
_atom_site_occupancy
_atom_site_symmetry_multiplicity
_atom_site_calc_flag
_atom_site_refinement_flags
C1 C 0.5710(3) 0.18389(13) 0.22452(19) 0.0153(6) Uani 1 1 d .
C2 C 0.4211(3) 0.18663(14) 0.1880(2) 0.0178(6) Uani 1 1 d .
H1 H 0.3664 0.1489 0.1826 0.021 Uiso 1 1 calc R
C3 C 0.3495(3) 0.24305(15) 0.1593(2) 0.0213(6) Uani 1 1 d .
C4 C 0.4311(3) 0.29786(15) 0.1675(2) 0.0239(7) Uani 1 1 d .
H2 H 0.3840 0.3367 0.1477 0.029 Uiso 1 1 calc R
C5 C 0.5784(3) 0.29682(14) 0.2038(2) 0.0216(6) Uani 1 1 d .
H3 H 0.6322 0.3348 0.2087 0.026 Uiso 1 1 calc R
C6 C 0.6501(3) 0.24004(13) 0.2337(2) 0.0164(6) Uani 1 1 d .
N1 N 0.8026(3) 0.23562(11) 0.27254(17) 0.0164(5) Uani 1 1 d .
N2 N 0.8657(3) 0.28805(11) 0.28595(18) 0.0212(5) Uani 1 1 d .
C7 C 1.0184(3) 0.28420(14) 0.3241(2) 0.0197(6) Uani 1 1 d .
C8 C 1.0901(4) 0.34076(15) 0.3471(2) 0.0296(7) Uani 1 1 d .
H4 H 1.0373 0.3791 0.3375 0.036 Uiso 1 1 calc R
C9 C 1.2384(4) 0.34157(17) 0.3841(3) 0.0334(8) Uani 1 1 d .
H5 H 1.2864 0.3807 0.4001 0.040 Uiso 1 1 calc R
C10 C 1.3190(3) 0.28641(16) 0.3984(2) 0.0271(7) Uani 1 1 d .
C11 C 1.2448(3) 0.23004(16) 0.3744(2) 0.0261(7) Uani 1 1 d .
H6 H 1.2975 0.1917 0.3838 0.031 Uiso 1 1 calc R
C12 C 1.0968(3) 0.22842(14) 0.3375(2) 0.0220(6) Uani 1 1 d .
H7 H 1.0487 0.1894 0.3212 0.026 Uiso 1 1 calc R
C13 C 0.1878(3) 0.24489(16) 0.1189(2) 0.0291(7) Uani 1 1 d .
H8 H 0.1502 0.2858 0.1329 0.044 Uiso 1 1 calc R
H9 H 0.1423 0.2114 0.1479 0.044 Uiso 1 1 calc R
H10 H 0.1656 0.2387 0.0496 0.044 Uiso 1 1 calc R
C14 C 1.4807(4) 0.28688(19) 0.4378(3) 0.0374(9) Uani 1 1 d .
H11 H 1.5158 0.3304 0.4429 0.056 Uiso 1 1 calc R
H12 H 1.5267 0.2633 0.3949 0.056 Uiso 1 1 calc R
H13 H 1.5050 0.2673 0.5011 0.056 Uiso 1 1 calc R
P1 P 0.66244(7) 0.10845(3) 0.26351(5) 0.01273(14) Uani 1 1 d .
C15 C 0.7823(3) 0.09487(12) 0.1840(2) 0.0130(6) Uani 1 1 d .
C16 C 0.8024(3) 0.13702(13) 0.1146(2) 0.0157(6) Uani 1 1 d .
H14 H 0.7481 0.1750 0.1039 0.019 Uiso 1 1 calc R
C17 C 0.9013(3) 0.12388(14) 0.0610(2) 0.0196(6) Uani 1 1 d .
H15 H 0.9136 0.1528 0.0136 0.024 Uiso 1 1 calc R
C18 C 0.9817(3) 0.06927(15) 0.0757(2) 0.0214(6) Uani 1 1 d .
H16 H 1.0513 0.0612 0.0401 0.026 Uiso 1 1 calc R
C19 C 0.9600(3) 0.02629(14) 0.1431(2) 0.0222(6) Uani 1 1 d .
H17 H 1.0135 -0.0119 0.1528 0.027 Uiso 1 1 calc R
C20 C 0.8610(3) 0.03886(14) 0.1959(2) 0.0198(6) Uani 1 1 d .
H18 H 0.8461 0.0089 0.2413 0.024 Uiso 1 1 calc R
C21 C 0.5184(3) 0.05070(13) 0.2161(2) 0.0151(6) Uani 1 1 d .
C22 C 0.4489(4) 0.01905(17) 0.2748(2) 0.0304(8) Uani 1 1 d .
H19 H 0.4722 0.0284 0.3411 0.037 Uiso 1 1 calc R
C23 C 0.3453(4) -0.02637(18) 0.2386(3) 0.0381(9) Uani 1 1 d .
H20 H 0.2994 -0.0479 0.2806 0.046 Uiso 1 1 calc R
C24 C 0.3087(3) -0.04039(16) 0.1448(3) 0.0338(8) Uani 1 1 d .
H21 H 0.2429 -0.0737 0.1216 0.041 Uiso 1 1 calc R
C25 C 0.3683(4) -0.0056(2) 0.0819(3) 0.0443(10) Uani 1 1 d .
H22 H 0.3374 -0.0127 0.0150 0.053 Uiso 1 1 calc R
C26 C 0.4735(4) 0.03947(18) 0.1181(3) 0.0366(9) Uani 1 1 d .
H23 H 0.5152 0.0628 0.0756 0.044 Uiso 1 1 calc R
W1 W 0.786421(11) 0.090562(5) 0.439879(7) 0.01297(5) Uani 1 1 d .
C27 C 0.8860(3) 0.07461(15) 0.5762(2) 0.0197(6) Uani 1 1 d .
O1 O 0.9424(2) 0.06638(11) 0.65541(15) 0.0286(5) Uani 1 1 d .
C28 C 0.8136(3) 0.18423(14) 0.4699(2) 0.0198(6) Uani 1 1 d .
O2 O 0.8298(3) 0.23543(10) 0.49215(17) 0.0302(5) Uani 1 1 d .
C29 C 0.9848(3) 0.08531(12) 0.4085(2) 0.0175(6) Uani 1 1 d .
O3 O 1.0968(2) 0.08093(10) 0.39425(17) 0.0259(5) Uani 1 1 d .
C30 C 0.7632(3) -0.00386(14) 0.4139(2) 0.0185(6) Uani 1 1 d .
O4 O 0.7523(2) -0.05643(10) 0.39904(17) 0.0275(5) Uani 1 1 d .
C31 C 0.5962(4) 0.09417(14) 0.4804(2) 0.0223(7) Uani 1 1 d .
O5 O 0.4933(3) 0.09567(13) 0.5077(2) 0.0430(7) Uani 1 1 d .

loop_
_atom_site_aniso_label
_atom_site_aniso_U_11
_atom_site_aniso_U_22
_atom_site_aniso_U_33
_atom_site_aniso_U_23
_atom_site_aniso_U_13
_atom_site_aniso_U_12
C1 0.0189(14) 0.0129(14) 0.0140(13) 0.0006(11) 0.0039(11) 0.0043(11)
C2 0.0180(14) 0.0190(15) 0.0174(14) 0.0014(11) 0.0066(12) 0.0011(11)
C3 0.0221(15) 0.0246(17) 0.0196(15) 0.0042(12) 0.0094(12) 0.0080(12)
C4 0.0282(16) 0.0192(16) 0.0254(16) 0.0045(12) 0.0088(13) 0.0111(13)
C5 0.0277(16) 0.0118(15) 0.0257(16) 0.0019(12) 0.0075(13) 0.0036(12)
C6 0.0201(14) 0.0143(15) 0.0156(14) 0.0011(11) 0.0059(11) 0.0028(11)
N1 0.0211(12) 0.0126(12) 0.0163(12) 0.0002(9) 0.0064(10) 0.0002(10)
N2 0.0227(13) 0.0151(13) 0.0255(13) -0.0002(10) 0.0056(11) -0.0009(10)
C7 0.0214(15) 0.0190(16) 0.0196(15) 0.0013(12) 0.0065(12) -0.0022(12)
C8 0.0279(17) 0.0174(17) 0.042(2) -0.0023(14) 0.0055(15) -0.0014(13)
C9 0.0303(18) 0.0287(19) 0.039(2) -0.0042(15) 0.0053(15) -0.0132(14)
C10 0.0223(16) 0.042(2) 0.0185(16) 0.0005(14) 0.0075(13) -0.0042(14)
C11 0.0253(16) 0.0300(18) 0.0248(16) 0.0042(14) 0.0094(13) 0.0059(13)
C12 0.0245(16) 0.0196(16) 0.0219(15) 0.0021(12) 0.0058(13) -0.0017(12)
C13 0.0215(16) 0.035(2) 0.0299(17) 0.0059(15) 0.0056(14) 0.0101(14)
C14 0.0230(17) 0.060(3) 0.0288(18) 0.0010(17) 0.0055(14) -0.0041(16)
P1 0.0138(3) 0.0108(3) 0.0133(3) 0.0006(3) 0.0028(3) 0.0005(3)
C15 0.0129(13) 0.0127(14) 0.0131(14) -0.0018(10) 0.0023(11) -0.0016(10)
C16 0.0178(13) 0.0102(14) 0.0181(14) 0.0010(11) 0.0024(11) 0.0005(11)
C17 0.0238(15) 0.0153(15) 0.0215(15) -0.0009(12) 0.0091(12) -0.0039(12)
C18 0.0201(15) 0.0212(16) 0.0249(16) -0.0045(13) 0.0095(12) 0.0012(12)
C19 0.0262(16) 0.0163(16) 0.0237(16) -0.0002(12) 0.0055(13) 0.0087(12)
C20 0.0270(16) 0.0157(15) 0.0162(14) 0.0025(11) 0.0047(12) 0.0051(12)
C21 0.0158(13) 0.0115(14) 0.0187(14) -0.0008(11) 0.0057(11) 0.0006(10)
C22 0.0278(17) 0.044(2) 0.0192(16) -0.0047(14) 0.0053(14) -0.0129(15)
C23 0.0295(18) 0.045(2) 0.041(2) 0.0062(17) 0.0096(16) -0.0157(16)
C24 0.0202(16) 0.0257(19) 0.055(2) -0.0175(16) 0.0087(16) -0.0093(13)
C25 0.036(2) 0.061(3) 0.039(2) -0.0243(19) 0.0138(17) -0.0170(19)
C26 0.0346(19) 0.051(2) 0.0275(18) -0.0125(16) 0.0136(15) -0.0163(17)
W1 0.01575(8) 0.01070(8) 0.01195(7) 0.00057(4) 0.00245(5) 0.00027(4)
C27 0.0221(15) 0.0181(15) 0.0197(17) 0.0001(12) 0.0064(13) 0.0005(12)
O1 0.0343(13) 0.0333(14) 0.0162(12) 0.0038(10) 0.0024(10) 0.0051(10)
C28 0.0201(14) 0.0197(18) 0.0195(15) 0.0017(13) 0.0045(12) 0.0023(12)
O2 0.0401(14) 0.0171(13) 0.0332(13) -0.0076(10) 0.0091(11) -0.0028(10)
C29 0.0240(17) 0.0105(15) 0.0163(15) 0.0028(10) 0.0019(13) -0.0003(11)
O3 0.0205(12) 0.0247(12) 0.0345(13) 0.0059(10) 0.0109(10) 0.0032(9)
C30 0.0171(14) 0.0204(18) 0.0184(14) 0.0044(12) 0.0051(11) 0.0005(12)
O4 0.0327(12) 0.0141(13) 0.0364(13) -0.0001(9) 0.0098(10) -0.0036(9)
C31 0.0252(18) 0.0210(17) 0.0214(17) -0.0042(12) 0.0073(14) -0.0018(12)
O5 0.0359(15) 0.0547(19) 0.0468(17) -0.0130(13) 0.0261(14) -0.0078(12)

loop_
_atom_type_symbol
_atom_type_description
_atom_type_scat_dispersion_real
_atom_type_scat_dispersion_imag
_atom_type_scat_source
C C 0.0033 0.0016 'International Tables Vol C Tables 4.2.6.8 and 6.1.1.4'
H H 0.0000 0.0000 'International Tables Vol C Tables 4.2.6.8 and 6.1.1.4'
N N 0.0061 0.0033 'International Tables Vol C Tables 4.2.6.8 and 6.1.1.4'
O O 0.0106 0.0060 'International Tables Vol C Tables 4.2.6.8 and 6.1.1.4'
P P 0.1023 0.0942 'International Tables Vol C Tables 4.2.6.8 and 6.1.1.4'
W W -0.8490 6.8722 'International Tables Vol C Tables 4.2.6.8 and 6.1.1.4'

loop_
_geom_angle_atom_site_label_1
_geom_angle_atom_site_label_2
_geom_angle_atom_site_label_3
_geom_angle
C2 C1 C6 118.4(2)
C2 C1 P1 120.9(2)
C6 C1 P1 120.6(2)
C3 C2 C1 121.9(3)
C3 C2 H1 119.0
C1 C2 H1 119.0
C4 C3 C2 118.4(3)
C4 C3 C13 120.5(3)
C2 C3 C13 121.1(3)
C5 C4 C3 121.1(3)
C5 C4 H2 119.4
C3 C4 H2 119.4
C4 C5 C6 120.4(3)
C4 C5 H3 119.8
C6 C5 H3 119.8
C1 C6 C5 119.7(3)
C1 C6 N1 117.0(2)
C5 C6 N1 123.3(3)
N2 N1 C6 113.8(2)
N1 N2 C7 114.3(2)
C8 C7 C12 119.5(3)
C8 C7 N2 116.1(3)
C12 C7 N2 124.4(3)
C9 C8 C7 120.1(3)
C9 C8 H4 120.0
C7 C8 H4 120.0
C8 C9 C10 121.4(3)
C8 C9 H5 119.3
C10 C9 H5 119.3
C9 C10 C11 117.6(3)
C9 C10 C14 121.8(3)
C11 C10 C14 120.6(3)
C12 C11 C10 121.7(3)
C12 C11 H6 119.2
C10 C11 H6 119.2
C11 C12 C7 119.7(3)
C11 C12 H7 120.1
C7 C12 H7 120.1
C3 C13 H8 109.5
C3 C13 H9 109.5
H8 C13 H9 109.5
C3 C13 H10 109.5
H8 C13 H10 109.5
H9 C13 H10 109.5
C10 C14 H11 109.5
C10 C14 H12 109.5
H11 C14 H12 109.5
C10 C14 H13 109.5
H11 C14 H13 109.5
H12 C14 H13 109.5
C15 P1 C21 100.61(12)
C15 P1 C1 105.43(12)
C21 P1 C1 102.35(13)
C15 P1 W1 113.29(9)
C21 P1 W1 112.90(9)
C1 P1 W1 120.00(9)
C16 C15 C20 118.2(3)
C16 C15 P1 124.6(2)
C20 C15 P1 117.2(2)
C17 C16 C15 120.3(3)
C17 C16 H14 119.8
C15 C16 H14 119.8
C18 C17 C16 120.8(3)
C18 C17 H15 119.6
C16 C17 H15 119.6
C17 C18 C19 119.3(3)
C17 C18 H16 120.3
C19 C18 H16 120.3
C20 C19 C18 120.1(3)
C20 C19 H17 119.9
C18 C19 H17 119.9
C19 C20 C15 121.2(3)
C19 C20 H18 119.4
C15 C20 H18 119.4
C22 C21 C26 118.0(3)
C22 C21 P1 121.7(2)
C26 C21 P1 120.3(2)
C21 C22 C23 121.0(3)
C21 C22 H19 119.5
C23 C22 H19 119.5
C24 C23 C22 121.1(3)
C24 C23 H20 119.5
C22 C23 H20 119.5
C23 C24 C25 119.5(3)
C23 C24 H21 120.3
C25 C24 H21 120.3
C26 C25 C24 119.4(3)
C26 C25 H22 120.3
C24 C25 H22 120.3
C25 C26 C21 120.7(3)
C25 C26 H23 119.6
C21 C26 H23 119.6
C27 W1 C31 87.82(13)
C27 W1 C28 87.25(12)
C31 W1 C28 88.72(11)
C27 W1 C30 91.02(12)
C31 W1 C30 91.49(11)
C28 W1 C30 178.25(11)
C27 W1 C29 88.27(12)
C31 W1 C29 176.08(11)
C28 W1 C29 91.39(11)
C30 W1 C29 88.28(11)
C27 W1 P1 178.40(9)
C31 W1 P1 93.23(9)
C28 W1 P1 93.97(8)
C30 W1 P1 87.76(8)
C29 W1 P1 90.67(8)
O1 C27 W1 178.8(3)
O2 C28 W1 175.9(3)
O3 C29 W1 177.3(3)
O4 C30 W1 178.9(3)
O5 C31 W1 176.6(3)

loop_
_geom_bond_atom_site_label_1
_geom_bond_atom_site_label_2
_geom_bond_distance
C1 C2 1.396(4)
C1 C6 1.401(4)
C1 P1 1.846(3)
C2 C3 1.392(4)
C2 H1 0.9500
C3 C4 1.390(4)
C3 C13 1.507(4)
C4 C5 1.372(4)
C4 H2 0.9500
C5 C6 1.402(4)
C5 H3 0.9500
C6 N1 1.425(4)
N1 N2 1.259(3)
N2 C7 1.425(4)
C7 C8 1.383(4)
C7 C12 1.390(4)
C8 C9 1.382(5)
C8 H4 0.9500
C9 C10 1.389(5)
C9 H5 0.9500
C10 C11 1.391(5)
C10 C14 1.505(4)
C11 C12 1.379(4)
C11 H6 0.9500
C12 H7 0.9500
C13 H8 0.9800
C13 H9 0.9800
C13 H10 0.9800
C14 H11 0.9800
C14 H12 0.9800
C14 H13 0.9800
P1 C15 1.832(3)
P1 C21 1.843(3)
P1 W1 2.5582(8)
C15 C16 1.393(4)
C15 C20 1.396(4)
C16 C17 1.388(4)
C16 H14 0.9500
C17 C18 1.379(4)
C17 H15 0.9500
C18 C19 1.388(4)
C18 H16 0.9500
C19 C20 1.378(4)
C19 H17 0.9500
C20 H18 0.9500
C21 C22 1.374(4)
C21 C26 1.394(4)
C22 C23 1.388(5)
C22 H19 0.9500
C23 C24 1.346(5)
C23 H20 0.9500
C24 C25 1.397(5)
C24 H21 0.9500
C25 C26 1.393(5)
C25 H22 0.9500
C26 H23 0.9500
W1 C27 1.993(3)
W1 C31 2.039(3)
W1 C28 2.042(3)
W1 C30 2.045(3)
W1 C29 2.053(3)
C27 O1 1.151(4)
C28 O2 1.135(4)
C29 O3 1.140(4)
C30 O4 1.139(4)
C31 O5 1.144(4)

loop_
_geom_torsion_atom_site_label_1
_geom_torsion_atom_site_label_2
_geom_torsion_atom_site_label_3
_geom_torsion_atom_site_label_4
_geom_torsion
C6 C1 C2 C3 1.1(4)
P1 C1 C2 C3 179.2(2)
C1 C2 C3 C4 0.1(4)
C1 C2 C3 C13 179.2(3)
C2 C3 C4 C5 -0.6(5)
C13 C3 C4 C5 -179.8(3)
C3 C4 C5 C6 -0.1(5)
C2 C1 C6 C5 -1.8(4)
P1 C1 C6 C5 -179.9(2)
C2 C1 C6 N1 179.1(2)
P1 C1 C6 N1 1.1(4)
C4 C5 C6 C1 1.4(4)
C4 C5 C6 N1 -179.7(3)
C1 C6 N1 N2 -174.7(2)
C5 C6 N1 N2 6.3(4)
C6 N1 N2 C7 -179.6(2)
N1 N2 C7 C8 -175.0(3)
N1 N2 C7 C12 6.2(4)
C12 C7 C8 C9 -0.7(5)
N2 C7 C8 C9 -179.6(3)
C7 C8 C9 C10 0.5(5)
C8 C9 C10 C11 -0.2(5)
C8 C9 C10 C14 179.4(3)
C9 C10 C11 C12 0.2(5)
C14 C10 C11 C12 -179.4(3)
C10 C11 C12 C7 -0.5(5)
C8 C7 C12 C11 0.7(5)
N2 C7 C12 C11 179.5(3)
C2 C1 P1 C15 116.7(2)
C6 C1 P1 C15 -65.4(2)
C2 C1 P1 C21 11.8(3)
C6 C1 P1 C21 -170.2(2)
C2 C1 P1 W1 -114.1(2)
C6 C1 P1 W1 63.9(2)
C21 P1 C15 C16 110.2(2)
C1 P1 C15 C16 4.1(3)
W1 P1 C15 C16 -129.1(2)
C21 P1 C15 C20 -71.4(2)
C1 P1 C15 C20 -177.5(2)
W1 P1 C15 C20 49.4(2)
C20 C15 C16 C17 -1.7(4)
P1 C15 C16 C17 176.7(2)
C15 C16 C17 C18 -0.4(4)
C16 C17 C18 C19 1.9(5)
C17 C18 C19 C20 -1.3(5)
C18 C19 C20 C15 -0.8(5)
C16 C15 C20 C19 2.3(4)
P1 C15 C20 C19 -176.2(2)
C15 P1 C21 C22 144.7(3)
C1 P1 C21 C22 -106.7(3)
W1 P1 C21 C22 23.7(3)
C15 P1 C21 C26 -37.3(3)
C1 P1 C21 C26 71.2(3)
W1 P1 C21 C26 -158.4(2)
C26 C21 C22 C23 5.0(5)
P1 C21 C22 C23 -177.0(3)
C21 C22 C23 C24 -0.6(6)
C22 C23 C24 C25 -4.6(6)
C23 C24 C25 C26 5.3(6)
C24 C25 C26 C21 -0.8(6)
C22 C21 C26 C25 -4.3(5)
P1 C21 C26 C25 177.8(3)
C15 P1 W1 C31 -168.89(12)
C21 P1 W1 C31 -55.34(13)
C1 P1 W1 C31 65.46(13)
C15 P1 W1 C28 102.18(12)
C21 P1 W1 C28 -144.28(12)
C1 P1 W1 C28 -23.48(14)
C15 P1 W1 C30 -77.52(12)
C21 P1 W1 C30 36.03(12)
C1 P1 W1 C30 156.83(13)
C15 P1 W1 C29 10.73(12)
C21 P1 W1 C29 124.28(12)
C1 P1 W1 C29 -114.92(13)
